data_7243174
loop_
_publ_author_name
'Vu\<sak, Darko'
'Smre\<cki, Neven'
'Muratovi\'c, Senada'
'\<Zili\'c, Dijana'
'Prugove\<cki, Biserka'
'Matkovi\'c-\<Calogovi\'c, Dubravka'

_publ_section_title
;
 Structural diversity in the coordination compounds of cobalt, nickel and
 copper with N-alkylglycinates: crystallographic and ESR study in the
 solid state
;
_journal_issue 38
_journal_name_full 'RSC Advances'
_journal_page_first 23779
_journal_page_last 23790
_journal_paper_doi 10.1039/D1RA04219J
_journal_volume 11
_journal_year 2021
_chemical_formula_moiety 'C8 H20 N2 Ni O6'
_chemical_formula_sum 'C8 H20 N2 Ni O6'
_chemical_formula_weight 298.97
_chemical_name_systematic diaquabis(N-ethylglycinato)nickel(ii)
_space_group_crystal_system triclinic
_space_group_IT_number 2
_space_group_name_Hall '-P 1'
_space_group_name_H-M_alt 'P -1'
_atom_sites_solution_hydrogens mixed
_audit_creation_method SHELXL-2014/7
_audit_update_record
;
2021-03-10 deposited with the CCDC.	2021-07-01 downloaded from the CCDC.
;
_cell_angle_alpha 113.806(5)
_cell_angle_beta 91.508(4)
_cell_angle_gamma 106.771(5)
_cell_formula_units_Z 1
_cell_length_a 5.4231(3)
_cell_length_b 7.1382(4)
_cell_length_c 8.7608(4)
_cell_measurement_reflns_used 4755
_cell_measurement_temperature 150(2)
_cell_measurement_theta_max 32.8910
_cell_measurement_theta_min 4.5430
_cell_volume 293.11(3)
_computing_cell_refinement 'CrysAlisPro 1.171.40.53 (Rigaku OD, 2019)'
_computing_data_collection 'CrysAlisPro 1.171.40.53 (Rigaku OD, 2019)'
_computing_data_reduction 'CrysAlisPro 1.171.40.53 (Rigaku OD, 2019)'
_computing_molecular_graphics 'MERCURY (C.F. Macrae et al., 2008)'
_computing_publication_material 'SHELXL-2014/7 (Sheldrick, 2014)'
_computing_structure_refinement 'SHELXL-2014/7 (Sheldrick, 2014)'
_computing_structure_solution 'SHELXS-2016/4 (Sheldrick, 2016)'
_diffrn_ambient_temperature 150(2)
_diffrn_detector_area_resol_mean 16.3426
_diffrn_measured_fraction_theta_full 0.996
_diffrn_measured_fraction_theta_max 0.997
_diffrn_measurement_device_type 'Xcalibur, Sapphire3'
_diffrn_measurement_method '\w scans'
_diffrn_radiation_type MoK\a
_diffrn_radiation_wavelength 0.71073
_diffrn_reflns_av_R_equivalents 0.0216
_diffrn_reflns_av_unetI/netI 0.0195
_diffrn_reflns_Laue_measured_fraction_full 0.996
_diffrn_reflns_Laue_measured_fraction_max 0.997
_diffrn_reflns_limit_h_max 6
_diffrn_reflns_limit_h_min -6
_diffrn_reflns_limit_k_max 9
_diffrn_reflns_limit_k_min -9
_diffrn_reflns_limit_l_max 11
_diffrn_reflns_limit_l_min -11
_diffrn_reflns_number 4697
_diffrn_reflns_point_group_measured_fraction_full 0.996
_diffrn_reflns_point_group_measured_fraction_max 0.997
_diffrn_reflns_theta_full 25.242
_diffrn_reflns_theta_max 26.993
_diffrn_reflns_theta_min 4.259
_diffrn_source 'fine-focus sealed X-ray tube'
_exptl_absorpt_coefficient_mu 1.675
_exptl_absorpt_correction_T_max 1.00000
_exptl_absorpt_correction_T_min 0.89917
_exptl_absorpt_correction_type multi-scan
_exptl_absorpt_process_details
;
CrysAlisPro 1.171.40.53 (Rigaku Oxford Diffraction, 2019)
Empirical absorption correction using spherical harmonics,
 implemented in SCALE3 ABSPACK scaling algorithm.
;
_exptl_crystal_colour blue
_exptl_crystal_density_diffrn 1.694
_exptl_crystal_description prism
_exptl_crystal_F_000 158
_exptl_crystal_size_max 0.200
_exptl_crystal_size_mid 0.120
_exptl_crystal_size_min 0.080
_refine_diff_density_max 0.373
_refine_diff_density_min -0.298
_refine_diff_density_rms 0.050
_refine_ls_extinction_method none
_refine_ls_goodness_of_fit_ref 1.092
_refine_ls_hydrogen_treatment mixed
_refine_ls_matrix_type full
_refine_ls_number_parameters 88
_refine_ls_number_reflns 1272
_refine_ls_number_restraints 3
_refine_ls_restrained_S_all 1.091
_refine_ls_R_factor_all 0.0179
_refine_ls_R_factor_gt 0.0175
_refine_ls_shift/su_max 0.000
_refine_ls_shift/su_mean 0.000
_refine_ls_structure_factor_coef Fsqd
_refine_ls_weighting_details 'w=1/[\s^2^(Fo^2^)+(0.0182P)^2^+0.1052P] where P=(Fo^2^+2Fc^2^)/3'
_refine_ls_weighting_scheme calc
_refine_ls_wR_factor_gt 0.0428
_refine_ls_wR_factor_ref 0.0430
_reflns_Friedel_coverage 0.000
_reflns_number_gt 1255
_reflns_number_total 1272
_reflns_threshold_expression 'I > 2\s(I)'
_cod_data_source_file d1ra04219j2.cif
_cod_data_source_block 4
_cod_database_code 7243174
_shelx_shelxl_version_number 2014/7
_shelx_space_group_comment
;
The symmetry employed for this shelxl refinement is uniquely defined
by the following loop, which should always be used as a source of
symmetry information in preference to the above space-group names.
They are only intended as comments.
;
_shelx_estimated_absorpt_t_min 0.731
_shelx_estimated_absorpt_t_max 0.878

loop_
_space_group_symop_operation_xyz
'x, y, z'
'-x, -y, -z'

loop_
_atom_site_label
_atom_site_type_symbol
_atom_site_fract_x
_atom_site_fract_y
_atom_site_fract_z
_atom_site_U_iso_or_equiv
_atom_site_adp_type
_atom_site_occupancy
_atom_site_site_symmetry_order
_atom_site_calc_flag
_atom_site_refinement_flags_posn
_atom_site_refinement_flags_adp
_atom_site_refinement_flags_occupancy
_atom_site_disorder_assembly
_atom_site_disorder_group
C1 C 0.6340(2) 0.1157(2) 0.37378(15) 0.0119(2) Uani 1 1 d . . . . .
C2 C 0.3575(2) 0.0433(2) 0.28258(16) 0.0135(3) Uani 1 1 d . . . . .
H2A H 0.3410 -0.0674 0.1659 0.016 Uiso 1 1 calc R U . . .
H2B H 0.2337 -0.0245 0.3412 0.016 Uiso 1 1 calc R U . . .
C3 C 0.3223(3) 0.2371(2) 0.11244(16) 0.0152(3) Uani 1 1 d . . . . .
H3A H 0.2356 0.0921 0.0187 0.018 Uiso 1 1 calc R U . . .
H3B H 0.5108 0.2798 0.1053 0.018 Uiso 1 1 calc R U . . .
C4 C 0.2096(3) 0.3984(2) 0.09255(18) 0.0208(3) Uani 1 1 d . . . . .
H4A H 0.0260 0.3623 0.1072 0.031 Uiso 1 1 calc R U . . .
H4B H 0.2226 0.3928 -0.0205 0.031 Uiso 1 1 calc R U . . .
H4C H 0.3075 0.5447 0.1781 0.031 Uiso 1 1 calc R U . . .
N1 N 0.2873(2) 0.22534(17) 0.27608(13) 0.0117(2) Uani 1 1 d . . . . .
H1 H 0.0978 0.1970 0.2847 0.014 Uiso 1 1 calc R U . . .
O1 O 0.72394(17) 0.30889(14) 0.48930(11) 0.01347(19) Uani 1 1 d . . . . .
O2 O 0.75620(18) -0.01528(15) 0.33517(12) 0.0171(2) Uani 1 1 d . . . . .
O1W O 0.76826(17) 0.62090(14) 0.36669(11) 0.01319(19) Uani 1 1 d D . . . .
Ni Ni 0.5000 0.5000 0.5000 0.01006(8) Uani 1 2 d S . P . .
H1WA H 0.759(3) 0.731(2) 0.358(2) 0.028(5) Uiso 1 1 d D . . . .
H1WB H 0.921(2) 0.638(3) 0.405(2) 0.032(5) Uiso 1 1 d D . . . .

loop_
_atom_site_aniso_label
_atom_site_aniso_U_11
_atom_site_aniso_U_22
_atom_site_aniso_U_33
_atom_site_aniso_U_23
_atom_site_aniso_U_13
_atom_site_aniso_U_12
C1 0.0126(6) 0.0136(6) 0.0133(6) 0.0090(5) 0.0051(5) 0.0046(5)
C2 0.0129(6) 0.0100(6) 0.0157(6) 0.0040(5) 0.0009(5) 0.0032(5)
C3 0.0158(6) 0.0167(6) 0.0113(6) 0.0049(5) 0.0016(5) 0.0046(5)
C4 0.0242(7) 0.0240(7) 0.0175(7) 0.0110(6) 0.0009(5) 0.0095(6)
N1 0.0105(5) 0.0126(5) 0.0122(5) 0.0050(4) 0.0016(4) 0.0044(4)
O1 0.0119(4) 0.0117(4) 0.0158(4) 0.0045(4) -0.0001(3) 0.0046(4)
O2 0.0167(5) 0.0146(5) 0.0241(5) 0.0095(4) 0.0056(4) 0.0091(4)
O1W 0.0113(5) 0.0131(4) 0.0166(5) 0.0078(4) 0.0019(4) 0.0039(4)
Ni 0.00948(12) 0.00970(12) 0.01109(12) 0.00411(9) 0.00150(8) 0.00382(9)

loop_
_atom_type_symbol
_atom_type_description
_atom_type_scat_dispersion_real
_atom_type_scat_dispersion_imag
_atom_type_scat_source
C C 0.0033 0.0016 'International Tables Vol C Tables 4.2.6.8 and 6.1.1.4'
H H 0.0000 0.0000 'International Tables Vol C Tables 4.2.6.8 and 6.1.1.4'
N N 0.0061 0.0033 'International Tables Vol C Tables 4.2.6.8 and 6.1.1.4'
O O 0.0106 0.0060 'International Tables Vol C Tables 4.2.6.8 and 6.1.1.4'
Ni Ni 0.3393 1.1124 'International Tables Vol C Tables 4.2.6.8 and 6.1.1.4'

loop_
_geom_angle_atom_site_label_1
_geom_angle_atom_site_label_2
_geom_angle_atom_site_label_3
_geom_angle
_geom_angle_site_symmetry_1
_geom_angle_site_symmetry_3
_geom_angle_publ_flag
O2 C1 O1 123.96(12) . . ?
O2 C1 C2 119.10(11) . . ?
O1 C1 C2 116.92(10) . . ?
N1 C2 C1 112.19(10) . . ?
N1 C3 C4 111.76(11) . . ?
C2 N1 C3 111.33(10) . . ?
C2 N1 Ni 105.14(7) . . ?
C3 N1 Ni 117.71(8) . . ?
C1 O1 Ni 114.83(8) . . ?
O1 Ni O1 180.0 . 2_666 ?
O1 Ni O1W 84.67(4) . . ?
O1 Ni O1W 95.33(4) 2_666 . ?
O1 Ni O1W 95.33(4) . 2_666 ?
O1 Ni O1W 84.67(4) 2_666 2_666 ?
O1W Ni O1W 180.0 . 2_666 ?
O1 Ni N1 82.11(4) . . ?
O1 Ni N1 97.89(4) 2_666 . ?
O1W Ni N1 92.19(4) . . ?
O1W Ni N1 87.81(4) 2_666 . ?
O1 Ni N1 97.89(4) . 2_666 ?
O1 Ni N1 82.11(4) 2_666 2_666 ?
O1W Ni N1 87.81(4) . 2_666 ?
O1W Ni N1 92.19(4) 2_666 2_666 ?
N1 Ni N1 180.00(5) . 2_666 ?

loop_
_geom_bond_atom_site_label_1
_geom_bond_atom_site_label_2
_geom_bond_distance
_geom_bond_site_symmetry_2
_geom_bond_publ_flag
C1 O2 1.2415(15) . ?
C1 O1 1.2741(16) . ?
C1 C2 1.5200(18) . ?
C2 N1 1.4766(15) . ?
C3 N1 1.4836(16) . ?
C3 C4 1.5138(18) . ?
N1 Ni 2.1198(11) . ?
O1 Ni 2.0503(8) . ?
O1W Ni 2.0985(9) . ?
Ni O1 2.0503(8) 2_666 ?
Ni O1W 2.0986(9) 2_666 ?
Ni N1 2.1198(11) 2_666 ?
